data_1507567
loop_
_publ_author_name
'Han, Chengyou'
'Yu, Guocan'
'Zheng, Bo'
'Huang, Feihe'

_publ_section_title
;
 Complexation between Pillar[5]arenes and a Secondary Ammonium Salt.
;
_journal_issue 7
_journal_name_full 'Organic letters'
_journal_page_first 1712
_journal_page_last 1715
_journal_paper_doi 10.1021/ol300284c
_journal_volume 14
_journal_year 2012
_chemical_formula_moiety 'C45 H50 O10, C10 H24 N, F6 P'
_chemical_formula_sum 'C55 H74 F6 N O10 P'
_chemical_formula_weight 1054.12
_chemical_name_systematic
; 
 ? 
;
_space_group_IT_number 14
_symmetry_cell_setting monoclinic
_symmetry_space_group_name_Hall '-P 2yn'
_symmetry_space_group_name_H-M 'P 1 21/n 1'
_atom_sites_solution_hydrogens geom
_atom_sites_solution_primary direct
_atom_sites_solution_secondary difmap
_audit_creation_method SHELXL-97
_cell_angle_alpha 90.00
_cell_angle_beta 96.788(3)
_cell_angle_gamma 90.00
_cell_formula_units_Z 4
_cell_length_a 12.8363(3)
_cell_length_b 19.8364(5)
_cell_length_c 21.0723(6)
_cell_measurement_reflns_used 5550
_cell_measurement_temperature 140(2)
_cell_measurement_theta_max 29.2982
_cell_measurement_theta_min 2.8380
_cell_volume 5327.9(2)
_computing_cell_refinement 'CrysAlis PRO (Agilent Technologies, 2011)'
_computing_data_collection 'CrysAlis PRO'
_computing_data_reduction 'CrysAlis PRO'
_computing_molecular_graphics 'OLEX2 (Dolomanov et al., 2009)'
_computing_publication_material OLEX2
_computing_structure_refinement 'SHELXL-97 (Sheldrick, 2008)'
_computing_structure_solution 'SHELXS-97 (Sheldrick, 2008)'
_diffrn_ambient_temperature 140(2)
_diffrn_detector_area_resol_mean 10.3592
_diffrn_measured_fraction_theta_full 0.998
_diffrn_measured_fraction_theta_max 0.998
_diffrn_measurement_device_type 'Xcalibur, Atlas, Gemini ultra'
_diffrn_measurement_method '\w scans'
_diffrn_radiation_monochromator graphite
_diffrn_radiation_source 'fine-focus sealed tube'
_diffrn_radiation_type MoK\a
_diffrn_radiation_wavelength 0.71073
_diffrn_reflns_av_R_equivalents 0.0328
_diffrn_reflns_av_sigmaI/netI 0.0443
_diffrn_reflns_limit_h_max 15
_diffrn_reflns_limit_h_min -10
_diffrn_reflns_limit_k_max 23
_diffrn_reflns_limit_k_min -23
_diffrn_reflns_limit_l_max 23
_diffrn_reflns_limit_l_min -25
_diffrn_reflns_number 22551
_diffrn_reflns_theta_full 25.35
_diffrn_reflns_theta_max 25.35
_diffrn_reflns_theta_min 2.84
_exptl_absorpt_coefficient_mu 0.131
_exptl_absorpt_correction_T_max 0.9593
_exptl_absorpt_correction_T_min 0.9508
_exptl_absorpt_correction_type multi-scan
_exptl_absorpt_process_details
;
CrysAlis PRO (Agilent Technologies, 2011) 
;
_exptl_crystal_colour colorless
_exptl_crystal_density_diffrn 1.314
_exptl_crystal_density_method 'not measured'
_exptl_crystal_description block
_exptl_crystal_F_000 2240
_exptl_crystal_size_max 0.39
_exptl_crystal_size_mid 0.36
_exptl_crystal_size_min 0.32
_refine_diff_density_max 1.084
_refine_diff_density_min -0.672
_refine_diff_density_rms 0.059
_refine_ls_extinction_method none
_refine_ls_goodness_of_fit_ref 1.040
_refine_ls_hydrogen_treatment constr
_refine_ls_matrix_type full
_refine_ls_number_parameters 670
_refine_ls_number_reflns 9739
_refine_ls_number_restraints 0
_refine_ls_restrained_S_all 1.040
_refine_ls_R_factor_all 0.0895
_refine_ls_R_factor_gt 0.0632
_refine_ls_shift/su_max 0.000
_refine_ls_shift/su_mean 0.000
_refine_ls_structure_factor_coef Fsqd
_refine_ls_weighting_details 'calc w=1/[\s^2^(Fo^2^)+(0.0697P)^2^+6.6159P] where P=(Fo^2^+2Fc^2^)/3'
_refine_ls_weighting_scheme calc
_refine_ls_wR_factor_gt 0.1530
_refine_ls_wR_factor_ref 0.1715
_reflns_number_gt 7109
_reflns_number_total 9739
_reflns_threshold_expression >2sigma(I)
_cod_data_source_file ol300284c_si_002.cif
_cod_data_source_block 111118_hcy_p5
_cod_original_cell_volume 5328.0(2)
_cod_original_sg_symbol_H-M 'P 21/n'
_cod_database_code 1507567

loop_
_symmetry_equiv_pos_as_xyz
'x, y, z'
'-x+1/2, y+1/2, -z+1/2'
'-x, -y, -z'
'x-1/2, -y-1/2, z-1/2'

loop_
_atom_site_label
_atom_site_type_symbol
_atom_site_fract_x
_atom_site_fract_y
_atom_site_fract_z
_atom_site_U_iso_or_equiv
_atom_site_adp_type
_atom_site_occupancy
_atom_site_symmetry_multiplicity
_atom_site_calc_flag
_atom_site_refinement_flags
P1 P 0.39330(8) 0.31818(5) 0.04211(5) 0.0452(3) Uani 1 1 d .
F1 F 0.44679(17) 0.35321(11) 0.10536(11) 0.0607(6) Uani 1 1 d .
F2 F 0.3177(3) 0.37672(18) 0.03190(18) 0.1411(17) Uani 1 1 d .
F3 F 0.3399(2) 0.28260(12) -0.02148(11) 0.0727(7) Uani 1 1 d .
F4 F 0.4662(3) 0.25398(14) 0.05696(14) 0.1135(12) Uani 1 1 d .
F5 F 0.4789(2) 0.34933(16) 0.00452(13) 0.0916(9) Uani 1 1 d .
F6 F 0.3158(3) 0.27972(18) 0.08319(14) 0.1186(13) Uani 1 1 d .
O1 O 0.40501(19) 0.29864(12) -0.22389(11) 0.0478(6) Uani 1 1 d .
O2 O 0.70482(15) 0.10634(9) -0.25695(9) 0.0297(5) Uani 1 1 d .
O3 O 0.45385(15) 0.08771(11) -0.08174(10) 0.0373(5) Uani 1 1 d .
O4 O 0.87145(15) 0.01466(10) -0.06435(9) 0.0315(5) Uani 1 1 d .
O5 O 0.70780(16) 0.14929(11) 0.11814(11) 0.0407(5) Uani 1 1 d .
O6 O 1.07717(16) 0.21504(10) 0.02343(11) 0.0374(5) Uani 1 1 d .
O7 O 0.81114(16) 0.39232(11) 0.09307(9) 0.0350(5) Uani 1 1 d .
O8 O 1.03998(15) 0.42614(10) -0.11059(9) 0.0315(5) Uani 1 1 d .
O9 O 0.64335(15) 0.48772(10) -0.10128(9) 0.0306(5) Uani 1 1 d .
O10 O 0.78303(16) 0.35481(10) -0.30505(9) 0.0332(5) Uani 1 1 d .
N1 N 0.2710(2) 0.19648(13) 0.39531(14) 0.0429(7) Uani 1 1 d .
H1A H 0.3084 0.1572 0.4033 0.052 Uiso 1 1 calc R
H1B H 0.2316 0.1919 0.3562 0.052 Uiso 1 1 calc R
C1 C 0.3648(3) 0.30002(17) -0.16464(17) 0.0448(8) Uani 1 1 d .
H1C H 0.3166 0.2621 -0.1621 0.067 Uiso 1 1 calc R
H1D H 0.3272 0.3425 -0.1604 0.067 Uiso 1 1 calc R
H1E H 0.4227 0.2964 -0.1301 0.067 Uiso 1 1 calc R
C2 C 0.4797(2) 0.25003(14) -0.23168(13) 0.0278(6) Uani 1 1 d .
C3 C 0.4704(2) 0.18399(15) -0.21084(14) 0.0286(6) Uani 1 1 d .
H3 H 0.4112 0.1716 -0.1903 0.034 Uiso 1 1 calc R
C4 C 0.5459(2) 0.13598(13) -0.21951(12) 0.0229(6) Uani 1 1 d .
C5 C 0.6322(2) 0.15597(13) -0.24965(12) 0.0226(6) Uani 1 1 d .
C6 C 0.6400(2) 0.22117(13) -0.27152(12) 0.0231(6) Uani 1 1 d .
H6 H 0.6987 0.2337 -0.2925 0.028 Uiso 1 1 calc R
C7 C 0.5631(2) 0.26897(13) -0.26338(12) 0.0234(6) Uani 1 1 d .
C8 C 0.7906(2) 0.12334(15) -0.29091(16) 0.0358(7) Uani 1 1 d .
H8A H 0.7640 0.1368 -0.3346 0.054 Uiso 1 1 calc R
H8B H 0.8368 0.0842 -0.2922 0.054 Uiso 1 1 calc R
H8C H 0.8300 0.1608 -0.2693 0.054 Uiso 1 1 calc R
C9 C 0.5361(2) 0.06451(13) -0.19592(13) 0.0260(6) Uani 1 1 d .
H9A H 0.5610 0.0327 -0.2271 0.031 Uiso 1 1 calc R
H9B H 0.4615 0.0543 -0.1924 0.031 Uiso 1 1 calc R
C10 C 0.4100(3) 0.10885(18) -0.02621(17) 0.0455(8) Uani 1 1 d .
H10A H 0.3364 0.1215 -0.0378 0.068 Uiso 1 1 calc R
H10B H 0.4492 0.1478 -0.0073 0.068 Uiso 1 1 calc R
H10C H 0.4142 0.0719 0.0048 0.068 Uiso 1 1 calc R
C11 C 0.5582(2) 0.06956(13) -0.07494(14) 0.0260(6) Uani 1 1 d .
C12 C 0.6205(2) 0.06586(14) -0.01678(14) 0.0280(6) Uani 1 1 d .
H12 H 0.5907 0.0754 0.0214 0.034 Uiso 1 1 calc R
C13 C 0.7261(2) 0.04841(13) -0.01344(13) 0.0252(6) Uani 1 1 d .
C14 C 0.7670(2) 0.03240(13) -0.06974(13) 0.0231(6) Uani 1 1 d .
C15 C 0.7040(2) 0.03539(13) -0.12787(13) 0.0237(6) Uani 1 1 d .
H15 H 0.7327 0.0238 -0.1659 0.028 Uiso 1 1 calc R
C16 C 0.6001(2) 0.05498(13) -0.13136(13) 0.0230(6) Uani 1 1 d .
C17 C 0.9134(2) 0.00010(17) -0.12211(15) 0.0367(7) Uani 1 1 d .
H17A H 0.9041 0.0392 -0.1506 0.055 Uiso 1 1 calc R
H17B H 0.8769 -0.0389 -0.1429 0.055 Uiso 1 1 calc R
H17C H 0.9884 -0.0101 -0.1128 0.055 Uiso 1 1 calc R
C18 C 0.7958(2) 0.04955(14) 0.04962(13) 0.0306(7) Uani 1 1 d .
H18A H 0.8508 0.0146 0.0493 0.037 Uiso 1 1 calc R
H18B H 0.7535 0.0387 0.0846 0.037 Uiso 1 1 calc R
C19 C 0.6653(3) 0.1954(2) 0.15961(19) 0.0579(11) Uani 1 1 d .
H19A H 0.6420 0.2362 0.1358 0.087 Uiso 1 1 calc R
H19B H 0.7192 0.2074 0.1947 0.087 Uiso 1 1 calc R
H19C H 0.6055 0.1746 0.1770 0.087 Uiso 1 1 calc R
C20 C 0.8006(2) 0.16737(15) 0.09603(13) 0.0284(6) Uani 1 1 d .
C21 C 0.8473(2) 0.23037(14) 0.10602(13) 0.0279(6) Uani 1 1 d .
H21 H 0.8147 0.2633 0.1298 0.033 Uiso 1 1 calc R
C22 C 0.9402(2) 0.24617(14) 0.08215(12) 0.0249(6) Uani 1 1 d .
C23 C 0.9864(2) 0.19677(14) 0.04751(13) 0.0256(6) Uani 1 1 d .
C24 C 0.9404(2) 0.13362(14) 0.03816(13) 0.0269(6) Uani 1 1 d .
H24 H 0.9735 0.1005 0.0148 0.032 Uiso 1 1 calc R
C25 C 0.8474(2) 0.11791(14) 0.06215(12) 0.0258(6) Uani 1 1 d .
C26 C 1.1498(2) 0.16353(17) 0.01358(18) 0.0432(8) Uani 1 1 d .
H26A H 1.1221 0.1361 -0.0233 0.065 Uiso 1 1 calc R
H26B H 1.1610 0.1349 0.0517 0.065 Uiso 1 1 calc R
H26C H 1.2166 0.1838 0.0055 0.065 Uiso 1 1 calc R
C27 C 0.9911(2) 0.31477(13) 0.09436(13) 0.0254(6) Uani 1 1 d .
H27A H 0.9724 0.3327 0.1354 0.031 Uiso 1 1 calc R
H27B H 1.0683 0.3095 0.0985 0.031 Uiso 1 1 calc R
C28 C 0.7117(3) 0.42405(18) 0.09178(16) 0.0422(8) Uani 1 1 d .
H28A H 0.6682 0.4127 0.0518 0.063 Uiso 1 1 calc R
H28B H 0.7212 0.4730 0.0945 0.063 Uiso 1 1 calc R
H28C H 0.6771 0.4083 0.1281 0.063 Uiso 1 1 calc R
C29 C 0.8668(2) 0.40318(13) 0.04230(12) 0.0249(6) Uani 1 1 d .
C30 C 0.8374(2) 0.44831(13) -0.00654(13) 0.0242(6) Uani 1 1 d .
H30 H 0.7761 0.4749 -0.0050 0.029 Uiso 1 1 calc R
C31 C 0.8951(2) 0.45575(13) -0.05771(12) 0.0218(6) Uani 1 1 d .
C32 C 0.9861(2) 0.41767(13) -0.05828(12) 0.0225(6) Uani 1 1 d .
C33 C 1.0170(2) 0.37315(13) -0.00864(13) 0.0230(6) Uani 1 1 d .
H33 H 1.0798 0.3479 -0.0093 0.028 Uiso 1 1 calc R
C34 C 0.9579(2) 0.36489(13) 0.04179(12) 0.0219(6) Uani 1 1 d .
C35 C 1.1405(2) 0.39537(17) -0.10798(16) 0.0393(8) Uani 1 1 d .
H35A H 1.1742 0.4092 -0.1453 0.059 Uiso 1 1 calc R
H35B H 1.1326 0.3462 -0.1080 0.059 Uiso 1 1 calc R
H35C H 1.1840 0.4095 -0.0689 0.059 Uiso 1 1 calc R
C36 C 0.8553(2) 0.50098(13) -0.11324(13) 0.0242(6) Uani 1 1 d .
H36A H 0.9151 0.5180 -0.1343 0.029 Uiso 1 1 calc R
H36B H 0.8180 0.5402 -0.0975 0.029 Uiso 1 1 calc R
C37 C 0.5344(2) 0.48742(16) -0.09412(15) 0.0358(7) Uani 1 1 d .
H37A H 0.4946 0.5065 -0.1325 0.054 Uiso 1 1 calc R
H37B H 0.5223 0.5146 -0.0568 0.054 Uiso 1 1 calc R
H37C H 0.5113 0.4410 -0.0881 0.054 Uiso 1 1 calc R
C38 C 0.6754(2) 0.45472(12) -0.15236(12) 0.0222(6) Uani 1 1 d .
C39 C 0.6090(2) 0.41593(13) -0.19458(12) 0.0231(6) Uani 1 1 d .
H39 H 0.5371 0.4120 -0.1885 0.028 Uiso 1 1 calc R
C40 C 0.6460(2) 0.38262(13) -0.24574(13) 0.0235(6) Uani 1 1 d .
C41 C 0.7513(2) 0.38896(13) -0.25393(12) 0.0235(6) Uani 1 1 d .
C42 C 0.8177(2) 0.42792(12) -0.21197(12) 0.0220(6) Uani 1 1 d .
H42 H 0.8895 0.4319 -0.2183 0.026 Uiso 1 1 calc R
C43 C 0.7813(2) 0.46133(12) -0.16085(12) 0.0213(6) Uani 1 1 d .
C44 C 0.8881(2) 0.36327(16) -0.31870(15) 0.0354(7) Uani 1 1 d .
H44A H 0.8999 0.3354 -0.3556 0.053 Uiso 1 1 calc R
H44B H 0.9366 0.3495 -0.2815 0.053 Uiso 1 1 calc R
H44C H 0.9002 0.4107 -0.3284 0.053 Uiso 1 1 calc R
C45 C 0.5724(2) 0.33944(13) -0.28994(13) 0.0271(6) Uani 1 1 d .
H45A H 0.5986 0.3367 -0.3322 0.033 Uiso 1 1 calc R
H45B H 0.5021 0.3607 -0.2960 0.033 Uiso 1 1 calc R
C46 C 0.1369(3) 0.2662(2) 0.4379(2) 0.0721(13) Uani 1 1 d .
H46A H 0.0995 0.2683 0.3946 0.108 Uiso 1 1 calc R
H46B H 0.1839 0.3051 0.4450 0.108 Uiso 1 1 calc R
H46C H 0.0860 0.2669 0.4691 0.108 Uiso 1 1 calc R
C47 C 0.1978(3) 0.20449(17) 0.44526(17) 0.0437(8) Uani 1 1 d .
H47A H 0.1494 0.1655 0.4430 0.052 Uiso 1 1 calc R
H47B H 0.2391 0.2042 0.4880 0.052 Uiso 1 1 calc R
C48 C 0.3464(2) 0.25243(15) 0.39125(15) 0.0348(7) Uani 1 1 d .
H48A H 0.3896 0.2578 0.4331 0.042 Uiso 1 1 calc R
H48B H 0.3072 0.2949 0.3817 0.042 Uiso 1 1 calc R
C49 C 0.4173(2) 0.23988(14) 0.34024(15) 0.0324(7) Uani 1 1 d .
H49A H 0.3746 0.2382 0.2980 0.039 Uiso 1 1 calc R
H49B H 0.4523 0.1956 0.3479 0.039 Uiso 1 1 calc R
C50 C 0.5000(2) 0.29444(16) 0.33961(15) 0.0376(7) Uani 1 1 d .
H50A H 0.4646 0.3388 0.3347 0.045 Uiso 1 1 calc R
H50B H 0.5446 0.2944 0.3813 0.045 Uiso 1 1 calc R
C51 C 0.5691(3) 0.28600(16) 0.28690(17) 0.0405(8) Uani 1 1 d .
H51A H 0.5251 0.2905 0.2452 0.049 Uiso 1 1 calc R
H51B H 0.5985 0.2398 0.2892 0.049 Uiso 1 1 calc R
C52 C 0.6598(2) 0.33633(16) 0.28904(17) 0.0410(8) Uani 1 1 d .
H52A H 0.7009 0.3339 0.3318 0.049 Uiso 1 1 calc R
H52B H 0.7065 0.3223 0.2573 0.049 Uiso 1 1 calc R
C53 C 0.6278(2) 0.40874(16) 0.27596(17) 0.0397(8) Uani 1 1 d .
H53A H 0.5824 0.4235 0.3081 0.048 Uiso 1 1 calc R
H53B H 0.5863 0.4116 0.2334 0.048 Uiso 1 1 calc R
C54 C 0.7213(2) 0.45622(16) 0.27783(16) 0.0398(8) Uani 1 1 d .
H54A H 0.7616 0.4542 0.3209 0.048 Uiso 1 1 calc R
H54B H 0.7679 0.4404 0.2466 0.048 Uiso 1 1 calc R
C55 C 0.6909(3) 0.52867(18) 0.26288(19) 0.0526(9) Uani 1 1 d .
H55A H 0.6573 0.5319 0.2187 0.079 Uiso 1 1 calc R
H55B H 0.7538 0.5570 0.2681 0.079 Uiso 1 1 calc R
H55C H 0.6418 0.5440 0.2921 0.079 Uiso 1 1 calc R

loop_
_atom_site_aniso_label
_atom_site_aniso_U_11
_atom_site_aniso_U_22
_atom_site_aniso_U_33
_atom_site_aniso_U_23
_atom_site_aniso_U_13
_atom_site_aniso_U_12
P1 0.0499(5) 0.0398(5) 0.0498(6) -0.0145(4) 0.0224(4) -0.0078(4)
F1 0.0559(13) 0.0650(14) 0.0619(14) -0.0199(11) 0.0105(11) -0.0144(11)
F2 0.131(3) 0.126(3) 0.143(3) -0.088(2) -0.084(2) 0.088(2)
F3 0.106(2) 0.0631(15) 0.0523(14) -0.0258(11) 0.0247(13) -0.0277(13)
F4 0.194(4) 0.0603(17) 0.083(2) -0.0073(15) 0.002(2) 0.034(2)
F5 0.092(2) 0.119(2) 0.0697(17) -0.0018(16) 0.0355(15) -0.0455(17)
F6 0.143(3) 0.143(3) 0.078(2) -0.0409(19) 0.0476(19) -0.092(2)
O1 0.0520(14) 0.0470(14) 0.0482(14) 0.0156(11) 0.0214(12) 0.0305(11)
O2 0.0282(10) 0.0270(10) 0.0353(11) -0.0004(9) 0.0094(9) 0.0057(8)
O3 0.0232(10) 0.0489(13) 0.0406(12) -0.0010(10) 0.0072(9) 0.0078(9)
O4 0.0224(10) 0.0381(12) 0.0323(11) -0.0041(9) -0.0038(9) 0.0060(9)
O5 0.0337(12) 0.0481(13) 0.0425(13) -0.0081(10) 0.0141(10) -0.0124(10)
O6 0.0317(11) 0.0308(11) 0.0522(14) 0.0037(10) 0.0155(10) 0.0001(9)
O7 0.0340(11) 0.0473(13) 0.0252(11) 0.0048(9) 0.0091(9) 0.0080(10)
O8 0.0289(11) 0.0362(11) 0.0304(11) 0.0054(9) 0.0071(9) 0.0026(9)
O9 0.0270(10) 0.0348(11) 0.0298(11) -0.0098(9) 0.0024(9) 0.0041(9)
O10 0.0345(11) 0.0385(12) 0.0276(11) -0.0093(9) 0.0078(9) -0.0014(9)
N1 0.0476(17) 0.0297(14) 0.0554(18) -0.0119(13) 0.0225(14) -0.0060(12)
C1 0.0408(19) 0.0378(18) 0.059(2) 0.0013(16) 0.0209(17) 0.0091(15)
C2 0.0261(14) 0.0298(15) 0.0259(14) 0.0007(12) -0.0027(12) 0.0095(12)
C3 0.0210(14) 0.0347(16) 0.0304(15) 0.0035(12) 0.0037(12) 0.0042(12)
C4 0.0226(14) 0.0240(14) 0.0206(13) -0.0014(11) -0.0043(11) 0.0026(11)
C5 0.0218(13) 0.0242(14) 0.0209(13) -0.0048(11) -0.0017(11) 0.0024(11)
C6 0.0207(13) 0.0276(14) 0.0199(13) -0.0035(11) -0.0020(11) -0.0016(11)
C7 0.0250(14) 0.0246(14) 0.0185(13) -0.0028(11) -0.0060(11) 0.0007(11)
C8 0.0302(16) 0.0308(16) 0.0484(19) -0.0101(14) 0.0135(14) -0.0010(13)
C9 0.0224(14) 0.0252(14) 0.0292(15) -0.0028(12) -0.0021(12) -0.0009(11)
C10 0.0383(18) 0.045(2) 0.056(2) -0.0087(17) 0.0195(17) 0.0044(15)
C11 0.0213(14) 0.0226(14) 0.0341(16) 0.0006(12) 0.0032(12) -0.0010(11)
C12 0.0313(15) 0.0256(14) 0.0284(15) 0.0005(12) 0.0091(12) -0.0034(12)
C13 0.0307(15) 0.0193(13) 0.0246(14) 0.0021(11) -0.0006(12) -0.0042(11)
C14 0.0206(13) 0.0185(13) 0.0294(15) 0.0005(11) -0.0011(11) 0.0017(10)
C15 0.0258(14) 0.0197(13) 0.0255(14) -0.0018(11) 0.0023(12) 0.0008(11)
C16 0.0219(13) 0.0191(13) 0.0274(15) 0.0011(11) 0.0008(11) -0.0010(11)
C17 0.0231(15) 0.0452(19) 0.0419(18) 0.0034(15) 0.0043(14) 0.0089(13)
C18 0.0343(16) 0.0312(15) 0.0252(15) 0.0048(12) -0.0014(13) -0.0047(13)
C19 0.045(2) 0.071(3) 0.064(3) -0.023(2) 0.0294(19) -0.0147(19)
C20 0.0266(15) 0.0353(16) 0.0230(14) 0.0017(12) 0.0017(12) -0.0043(12)
C21 0.0289(15) 0.0327(16) 0.0209(14) -0.0023(12) -0.0017(12) 0.0021(12)
C22 0.0271(14) 0.0266(14) 0.0188(13) 0.0052(11) -0.0060(11) 0.0016(11)
C23 0.0248(14) 0.0306(15) 0.0203(14) 0.0051(11) -0.0016(11) 0.0002(12)
C24 0.0301(15) 0.0274(15) 0.0223(14) -0.0007(11) 0.0001(12) 0.0040(12)
C25 0.0293(15) 0.0290(15) 0.0175(13) 0.0044(11) -0.0039(11) -0.0021(12)
C26 0.0321(17) 0.0410(19) 0.059(2) 0.0010(16) 0.0167(16) 0.0049(14)
C27 0.0259(14) 0.0282(14) 0.0205(14) 0.0018(11) -0.0044(11) -0.0015(12)
C28 0.0393(18) 0.051(2) 0.0386(18) 0.0016(15) 0.0158(15) 0.0106(16)
C29 0.0290(15) 0.0264(14) 0.0186(13) -0.0034(11) 0.0002(11) -0.0017(12)
C30 0.0235(14) 0.0236(14) 0.0245(14) -0.0050(11) -0.0008(11) 0.0012(11)
C31 0.0225(14) 0.0180(13) 0.0232(14) -0.0024(11) -0.0037(11) -0.0045(10)
C32 0.0235(14) 0.0217(13) 0.0222(14) -0.0035(11) 0.0020(11) -0.0060(11)
C33 0.0192(13) 0.0214(13) 0.0270(14) -0.0032(11) -0.0029(11) -0.0006(11)
C34 0.0218(13) 0.0226(13) 0.0194(13) -0.0027(11) -0.0056(11) -0.0049(11)
C35 0.0286(16) 0.049(2) 0.0414(19) 0.0031(15) 0.0104(14) 0.0023(14)
C36 0.0285(15) 0.0181(13) 0.0243(14) 0.0012(11) -0.0032(12) -0.0031(11)
C37 0.0298(16) 0.0390(18) 0.0399(18) -0.0090(14) 0.0095(14) 0.0023(13)
C38 0.0280(14) 0.0176(13) 0.0205(13) -0.0007(10) 0.0007(11) 0.0036(11)
C39 0.0216(13) 0.0217(13) 0.0252(14) 0.0013(11) -0.0005(11) 0.0026(11)
C40 0.0286(14) 0.0186(13) 0.0219(14) 0.0019(11) -0.0031(11) 0.0026(11)
C41 0.0319(15) 0.0191(13) 0.0191(13) 0.0017(11) 0.0016(11) 0.0028(11)
C42 0.0231(13) 0.0194(13) 0.0227(14) 0.0057(11) -0.0002(11) 0.0010(11)
C43 0.0268(14) 0.0142(12) 0.0219(13) 0.0027(10) -0.0020(11) 0.0006(11)
C44 0.0393(18) 0.0363(17) 0.0327(17) -0.0028(13) 0.0126(14) 0.0042(14)
C45 0.0305(15) 0.0232(14) 0.0252(14) -0.0013(11) -0.0068(12) 0.0012(12)
C46 0.056(2) 0.063(3) 0.104(4) 0.023(3) 0.035(3) 0.016(2)
C47 0.047(2) 0.0378(18) 0.049(2) -0.0016(15) 0.0189(17) -0.0018(15)
C48 0.0372(17) 0.0283(16) 0.0391(17) -0.0065(13) 0.0053(14) -0.0082(13)
C49 0.0359(16) 0.0260(15) 0.0351(17) 0.0003(13) 0.0032(14) 0.0010(13)
C50 0.0391(18) 0.0367(17) 0.0365(17) -0.0053(14) 0.0025(14) -0.0055(14)
C51 0.0376(18) 0.0369(18) 0.048(2) -0.0031(15) 0.0081(15) -0.0004(14)
C52 0.0324(17) 0.0428(19) 0.049(2) -0.0030(15) 0.0098(15) 0.0022(14)
C53 0.0332(17) 0.0436(19) 0.0438(19) 0.0010(15) 0.0105(15) 0.0010(14)
C54 0.0338(17) 0.0446(19) 0.0410(19) -0.0031(15) 0.0044(15) -0.0019(14)
C55 0.057(2) 0.044(2) 0.054(2) 0.0029(17) -0.0034(19) -0.0050(17)

loop_
_atom_type_symbol
_atom_type_description
_atom_type_scat_dispersion_real
_atom_type_scat_dispersion_imag
_atom_type_scat_source
C C 0.0033 0.0016 'International Tables Vol C Tables 4.2.6.8 and 6.1.1.4'
H H 0.0000 0.0000 'International Tables Vol C Tables 4.2.6.8 and 6.1.1.4'
F F 0.0171 0.0103 'International Tables Vol C Tables 4.2.6.8 and 6.1.1.4'
N N 0.0061 0.0033 'International Tables Vol C Tables 4.2.6.8 and 6.1.1.4'
O O 0.0106 0.0060 'International Tables Vol C Tables 4.2.6.8 and 6.1.1.4'
P P 0.1023 0.0942 'International Tables Vol C Tables 4.2.6.8 and 6.1.1.4'

loop_
_geom_angle_atom_site_label_1
_geom_angle_atom_site_label_2
_geom_angle_atom_site_label_3
_geom_angle
F2 P1 F5 95.9(2)
F2 P1 F1 89.43(14)
F5 P1 F1 89.56(14)
F2 P1 F6 90.8(3)
F5 P1 F6 173.2(2)
F1 P1 F6 89.39(14)
F2 P1 F4 175.0(2)
F5 P1 F4 89.08(19)
F1 P1 F4 89.96(15)
F6 P1 F4 84.2(2)
F2 P1 F3 90.87(15)
F5 P1 F3 90.41(14)
F1 P1 F3 179.69(17)
F6 P1 F3 90.61(14)
F4 P1 F3 89.73(16)
C2 O1 C1 116.8(2)
C5 O2 C8 117.5(2)
C11 O3 C10 117.8(2)
C14 O4 C17 116.5(2)
C20 O5 C19 116.8(2)
C23 O6 C26 117.8(2)
C29 O7 C28 117.7(2)
C32 O8 C35 117.1(2)
C38 O9 C37 118.2(2)
C41 O10 C44 118.5(2)
C48 N1 C47 115.4(2)
C48 N1 H1A 108.4
C47 N1 H1A 108.4
C48 N1 H1B 108.4
C47 N1 H1B 108.4
H1A N1 H1B 107.5
O1 C1 H1C 109.5
O1 C1 H1D 109.5
H1C C1 H1D 109.5
O1 C1 H1E 109.5
H1C C1 H1E 109.5
H1D C1 H1E 109.5
C7 C2 O1 117.1(3)
C7 C2 C3 120.6(2)
O1 C2 C3 122.2(3)
C4 C3 C2 121.2(3)
C4 C3 H3 119.4
C2 C3 H3 119.4
C3 C4 C5 118.0(2)
C3 C4 C9 121.0(2)
C5 C4 C9 121.0(2)
O2 C5 C6 123.8(2)
O2 C5 C4 115.6(2)
C6 C5 C4 120.7(2)
C5 C6 C7 121.1(3)
C5 C6 H6 119.5
C7 C6 H6 119.5
C2 C7 C6 118.4(3)
C2 C7 C45 121.9(2)
C6 C7 C45 119.6(2)
O2 C8 H8A 109.5
O2 C8 H8B 109.5
H8A C8 H8B 109.5
O2 C8 H8C 109.5
H8A C8 H8C 109.5
H8B C8 H8C 109.5
C4 C9 C16 110.8(2)
C4 C9 H9A 109.5
C16 C9 H9A 109.5
C4 C9 H9B 109.5
C16 C9 H9B 109.5
H9A C9 H9B 108.1
O3 C10 H10A 109.5
O3 C10 H10B 109.5
H10A C10 H10B 109.5
O3 C10 H10C 109.5
H10A C10 H10C 109.5
H10B C10 H10C 109.5
O3 C11 C12 124.0(3)
O3 C11 C16 115.7(2)
C12 C11 C16 120.3(2)
C11 C12 C13 121.0(3)
C11 C12 H12 119.5
C13 C12 H12 119.5
C14 C13 C12 118.5(3)
C14 C13 C18 120.7(2)
C12 C13 C18 120.8(3)
O4 C14 C15 122.9(2)
O4 C14 C13 116.7(2)
C15 C14 C13 120.3(2)
C16 C15 C14 121.1(3)
C16 C15 H15 119.4
C14 C15 H15 119.4
C15 C16 C11 118.7(3)
C15 C16 C9 120.0(2)
C11 C16 C9 121.2(2)
O4 C17 H17A 109.5
O4 C17 H17B 109.5
H17A C17 H17B 109.5
O4 C17 H17C 109.5
H17A C17 H17C 109.5
H17B C17 H17C 109.5
C13 C18 C25 111.5(2)
C13 C18 H18A 109.3
C25 C18 H18A 109.3
C13 C18 H18B 109.3
C25 C18 H18B 109.3
H18A C18 H18B 108.0
O5 C19 H19A 109.5
O5 C19 H19B 109.5
H19A C19 H19B 109.5
O5 C19 H19C 109.5
H19A C19 H19C 109.5
H19B C19 H19C 109.5
O5 C20 C25 115.7(2)
O5 C20 C21 123.9(3)
C25 C20 C21 120.5(3)
C22 C21 C20 121.5(3)
C22 C21 H21 119.2
C20 C21 H21 119.2
C21 C22 C23 118.0(3)
C21 C22 C27 120.9(2)
C23 C22 C27 121.1(2)
O6 C23 C24 123.4(2)
O6 C23 C22 116.1(2)
C24 C23 C22 120.5(3)
C25 C24 C23 121.4(3)
C25 C24 H24 119.3
C23 C24 H24 119.3
C24 C25 C20 118.1(3)
C24 C25 C18 120.9(3)
C20 C25 C18 120.9(3)
O6 C26 H26A 109.5
O6 C26 H26B 109.5
H26A C26 H26B 109.5
O6 C26 H26C 109.5
H26A C26 H26C 109.5
H26B C26 H26C 109.5
C34 C27 C22 112.7(2)
C34 C27 H27A 109.0
C22 C27 H27A 109.0
C34 C27 H27B 109.0
C22 C27 H27B 109.0
H27A C27 H27B 107.8
O7 C28 H28A 109.5
O7 C28 H28B 109.5
H28A C28 H28B 109.5
O7 C28 H28C 109.5
H28A C28 H28C 109.5
H28B C28 H28C 109.5
O7 C29 C30 124.1(2)
O7 C29 C34 115.8(2)
C30 C29 C34 120.1(2)
C29 C30 C31 121.6(3)
C29 C30 H30 119.2
C31 C30 H30 119.2
C30 C31 C32 118.4(2)
C30 C31 C36 120.1(2)
C32 C31 C36 121.5(2)
O8 C32 C33 123.6(2)
O8 C32 C31 116.2(2)
C33 C32 C31 120.2(2)
C34 C33 C32 121.2(2)
C34 C33 H33 119.4
C32 C33 H33 119.4
C33 C34 C29 118.5(2)
C33 C34 C27 120.4(2)
C29 C34 C27 121.1(2)
O8 C35 H35A 109.5
O8 C35 H35B 109.5
H35A C35 H35B 109.5
O8 C35 H35C 109.5
H35A C35 H35C 109.5
H35B C35 H35C 109.5
C31 C36 C43 109.4(2)
C31 C36 H36A 109.8
C43 C36 H36A 109.8
C31 C36 H36B 109.8
C43 C36 H36B 109.8
H36A C36 H36B 108.3
O9 C37 H37A 109.5
O9 C37 H37B 109.5
H37A C37 H37B 109.5
O9 C37 H37C 109.5
H37A C37 H37C 109.5
H37B C37 H37C 109.5
O9 C38 C39 123.4(2)
O9 C38 C43 116.4(2)
C39 C38 C43 120.2(2)
C38 C39 C40 121.2(3)
C38 C39 H39 119.4
C40 C39 H39 119.4
C41 C40 C39 118.6(2)
C41 C40 C45 121.4(2)
C39 C40 C45 119.9(2)
O10 C41 C40 115.9(2)
O10 C41 C42 123.8(2)
C40 C41 C42 120.3(2)
C41 C42 C43 121.4(2)
C41 C42 H42 119.3
C43 C42 H42 119.3
C42 C43 C38 118.3(2)
C42 C43 C36 121.2(2)
C38 C43 C36 120.4(2)
O10 C44 H44A 109.5
O10 C44 H44B 109.5
H44A C44 H44B 109.5
O10 C44 H44C 109.5
H44A C44 H44C 109.5
H44B C44 H44C 109.5
C40 C45 C7 111.4(2)
C40 C45 H45A 109.3
C7 C45 H45A 109.3
C40 C45 H45B 109.3
C7 C45 H45B 109.3
H45A C45 H45B 108.0
C47 C46 H46A 109.5
C47 C46 H46B 109.5
H46A C46 H46B 109.5
C47 C46 H46C 109.5
H46A C46 H46C 109.5
H46B C46 H46C 109.5
C46 C47 N1 112.9(3)
C46 C47 H47A 109.0
N1 C47 H47A 109.0
C46 C47 H47B 109.0
N1 C47 H47B 109.0
H47A C47 H47B 107.8
N1 C48 C49 111.8(2)
N1 C48 H48A 109.3
C49 C48 H48A 109.3
N1 C48 H48B 109.3
C49 C48 H48B 109.3
H48A C48 H48B 107.9
C48 C49 C50 111.7(2)
C48 C49 H49A 109.3
C50 C49 H49A 109.3
C48 C49 H49B 109.3
C50 C49 H49B 109.3
H49A C49 H49B 107.9
C51 C50 C49 113.5(3)
C51 C50 H50A 108.9
C49 C50 H50A 108.9
C51 C50 H50B 108.9
C49 C50 H50B 108.9
H50A C50 H50B 107.7
C50 C51 C52 114.6(3)
C50 C51 H51A 108.6
C52 C51 H51A 108.6
C50 C51 H51B 108.6
C52 C51 H51B 108.6
H51A C51 H51B 107.6
C53 C52 C51 115.2(3)
C53 C52 H52A 108.5
C51 C52 H52A 108.5
C53 C52 H52B 108.5
C51 C52 H52B 108.5
H52A C52 H52B 107.5
C52 C53 C54 112.8(3)
C52 C53 H53A 109.0
C54 C53 H53A 109.0
C52 C53 H53B 109.0
C54 C53 H53B 109.0
H53A C53 H53B 107.8
C55 C54 C53 113.5(3)
C55 C54 H54A 108.9
C53 C54 H54A 108.9
C55 C54 H54B 108.9
C53 C54 H54B 108.9
H54A C54 H54B 107.7
C54 C55 H55A 109.5
C54 C55 H55B 109.5
H55A C55 H55B 109.5
C54 C55 H55C 109.5
H55A C55 H55C 109.5
H55B C55 H55C 109.5

loop_
_geom_bond_atom_site_label_1
_geom_bond_atom_site_label_2
_geom_bond_distance
P1 F2 1.512(3)
P1 F5 1.556(2)
P1 F1 1.586(2)
P1 F6 1.589(3)
P1 F4 1.589(3)
P1 F3 1.596(2)
O1 C2 1.383(3)
O1 C1 1.406(4)
O2 C5 1.377(3)
O2 C8 1.422(3)
O3 C11 1.378(3)
O3 C10 1.420(4)
O4 C14 1.378(3)
O4 C17 1.418(4)
O5 C20 1.377(3)
O5 C19 1.418(4)
O6 C23 1.374(3)
O6 C26 1.415(4)
O7 C29 1.372(3)
O7 C28 1.421(4)
O8 C32 1.379(3)
O8 C35 1.422(3)
O9 C38 1.364(3)
O9 C37 1.424(3)
O10 C41 1.375(3)
O10 C44 1.421(3)
N1 C48 1.481(4)
N1 C47 1.500(4)
N1 H1A 0.9200
N1 H1B 0.9200
C1 H1C 0.9800
C1 H1D 0.9800
C1 H1E 0.9800
C2 C7 1.380(4)
C2 C3 1.391(4)
C3 C4 1.386(4)
C3 H3 0.9500
C4 C5 1.398(4)
C4 C9 1.512(4)
C5 C6 1.381(4)
C6 C7 1.393(4)
C6 H6 0.9500
C7 C45 1.516(4)
C8 H8A 0.9800
C8 H8B 0.9800
C8 H8C 0.9800
C9 C16 1.516(4)
C9 H9A 0.9900
C9 H9B 0.9900
C10 H10A 0.9800
C10 H10B 0.9800
C10 H10C 0.9800
C11 C12 1.384(4)
C11 C16 1.392(4)
C12 C13 1.394(4)
C12 H12 0.9500
C13 C14 1.390(4)
C13 C18 1.512(4)
C14 C15 1.387(4)
C15 C16 1.383(4)
C15 H15 0.9500
C17 H17A 0.9800
C17 H17B 0.9800
C17 H17C 0.9800
C18 C25 1.518(4)
C18 H18A 0.9900
C18 H18B 0.9900
C19 H19A 0.9800
C19 H19B 0.9800
C19 H19C 0.9800
C20 C25 1.391(4)
C20 C21 1.391(4)
C21 C22 1.383(4)
C21 H21 0.9500
C22 C23 1.395(4)
C22 C27 1.518(4)
C23 C24 1.389(4)
C24 C25 1.386(4)
C24 H24 0.9500
C26 H26A 0.9800
C26 H26B 0.9800
C26 H26C 0.9800
C27 C34 1.512(4)
C27 H27A 0.9900
C27 H27B 0.9900
C28 H28A 0.9800
C28 H28B 0.9800
C28 H28C 0.9800
C29 C30 1.382(4)
C29 C34 1.396(4)
C30 C31 1.387(4)
C30 H30 0.9500
C31 C32 1.392(4)
C31 C36 1.515(4)
C32 C33 1.391(4)
C33 C34 1.387(4)
C33 H33 0.9500
C35 H35A 0.9800
C35 H35B 0.9800
C35 H35C 0.9800
C36 C43 1.517(4)
C36 H36A 0.9900
C36 H36B 0.9900
C37 H37A 0.9800
C37 H37B 0.9800
C37 H37C 0.9800
C38 C39 1.390(4)
C38 C43 1.398(4)
C39 C40 1.395(4)
C39 H39 0.9500
C40 C41 1.388(4)
C40 C45 1.512(4)
C41 C42 1.389(4)
C42 C43 1.392(4)
C42 H42 0.9500
C44 H44A 0.9800
C44 H44B 0.9800
C44 H44C 0.9800
C45 H45A 0.9900
C45 H45B 0.9900
C46 C47 1.451(5)
C46 H46A 0.9800
C46 H46B 0.9800
C46 H46C 0.9800
C47 H47A 0.9900
C47 H47B 0.9900
C48 C49 1.509(4)
C48 H48A 0.9900
C48 H48B 0.9900
C49 C50 1.516(4)
C49 H49A 0.9900
C49 H49B 0.9900
C50 C51 1.511(4)
C50 H50A 0.9900
C50 H50B 0.9900
C51 C52 1.530(4)
C51 H51A 0.9900
C51 H51B 0.9900
C52 C53 1.510(5)
C52 H52A 0.9900
C52 H52B 0.9900
C53 C54 1.522(4)
C53 H53A 0.9900
C53 H53B 0.9900
C54 C55 1.513(5)
C54 H54A 0.9900
C54 H54B 0.9900
C55 H55A 0.9800
C55 H55B 0.9800
C55 H55C 0.9800
